data_2014108
loop_
_publ_author_name
'Lozano, Virginia'
'Jones, Peter G.'

_publ_section_title
;
 Secondary interactions in the isomorphous compounds
 2,6-bis(chloromethyl)pyridinium chloride and
 2,6-bis(bromomethyl)pyridinium bromide
;
_journal_issue 9
_journal_name_full 'Acta Crystallographica Section C'
_journal_page_first o653
_journal_page_last o655
_journal_paper_doi 10.1107/S0108270104017007
_journal_volume 60
_journal_year 2004
_chemical_formula_iupac 'C7 H8 Cl2 N + , Cl -'
_chemical_formula_moiety 'C7 H8 Cl2 N + , Cl -'
_chemical_formula_sum 'C7 H8 Cl3 N'
_chemical_formula_weight 212.49
_chemical_name_systematic
;
2,6-Bis(chloromethyl)pyridinium chloride
;
_space_group_IT_number 14
_symmetry_cell_setting monoclinic
_symmetry_space_group_name_Hall '-P 2ybc'
_symmetry_space_group_name_H-M 'P 1 21/c 1'
_atom_sites_solution_hydrogens geom
_atom_sites_solution_primary direct
_atom_sites_solution_secondary difmap
_audit_creation_method SHELXL97
_cell_angle_alpha 90.00
_cell_angle_beta 98.716(5)
_cell_angle_gamma 90.00
_cell_formula_units_Z 4
_cell_length_a 7.2167(6)
_cell_length_b 14.6054(14)
_cell_length_c 8.4990(8)
_cell_measurement_reflns_used 4471
_cell_measurement_temperature 173(2)
_cell_measurement_theta_max 30.5
_cell_measurement_theta_min 2.8
_cell_volume 885.47(14)
_computing_cell_refinement 'SAINT (Bruker, 1998)'
_computing_data_collection 'SMART (Bruker, 1998)'
_computing_data_reduction SAINT
_computing_molecular_graphics 'XP (Siemens, 1994)'
_computing_publication_material SHELXL97
_computing_structure_refinement 'SHELXL97 (Sheldrick, 1997)'
_computing_structure_solution 'SHELXS97 (Sheldrick, 1990)'
_diffrn_ambient_temperature 173(2)
_diffrn_detector_area_resol_mean 8.192
_diffrn_measured_fraction_theta_full 1.000
_diffrn_measured_fraction_theta_max 1.000
_diffrn_measurement_device_type 'Bruker SMART1000 CCD area-detector'
_diffrn_measurement_method '\w and \f'
_diffrn_radiation_monochromator graphite
_diffrn_radiation_source 'fine-focus sealed tube'
_diffrn_radiation_type MoK\a
_diffrn_radiation_wavelength 0.71073
_diffrn_reflns_av_R_equivalents 0.0383
_diffrn_reflns_av_sigmaI/netI 0.0324
_diffrn_reflns_limit_h_max 10
_diffrn_reflns_limit_h_min -10
_diffrn_reflns_limit_k_max 20
_diffrn_reflns_limit_k_min -20
_diffrn_reflns_limit_l_max 11
_diffrn_reflns_limit_l_min -11
_diffrn_reflns_number 13915
_diffrn_reflns_theta_full 30.00
_diffrn_reflns_theta_max 30.03
_diffrn_reflns_theta_min 2.79
_exptl_absorpt_coefficient_mu 0.966
_exptl_absorpt_correction_T_max 0.942
_exptl_absorpt_correction_T_min 0.722
_exptl_absorpt_correction_type multi-scan
_exptl_absorpt_process_details '(SADABS; Bruker, 1998)'
_exptl_crystal_colour colourless
_exptl_crystal_density_diffrn 1.594
_exptl_crystal_density_meas ?
_exptl_crystal_density_method 'not measured'
_exptl_crystal_description 'tapering prism'
_exptl_crystal_F_000 432
_exptl_crystal_size_max 0.38
_exptl_crystal_size_mid 0.07
_exptl_crystal_size_min 0.07
_refine_diff_density_max 0.527
_refine_diff_density_min -0.290
_refine_ls_extinction_method none
_refine_ls_goodness_of_fit_ref 0.992
_refine_ls_hydrogen_treatment mixed
_refine_ls_matrix_type full
_refine_ls_number_parameters 104
_refine_ls_number_reflns 2590
_refine_ls_number_restraints 0
_refine_ls_restrained_S_all 0.992
_refine_ls_R_factor_all 0.0454
_refine_ls_R_factor_gt 0.0310
_refine_ls_shift/su_max 0.000
_refine_ls_shift/su_mean 0.000
_refine_ls_structure_factor_coef Fsqd
_refine_ls_weighting_details 'calc w = 1/[\s^2^(Fo^2^)+(0.0463P)^2^] where P=(Fo^2^+2Fc^2^)/3'
_refine_ls_weighting_scheme calc
_refine_ls_wR_factor_gt 0.0754
_refine_ls_wR_factor_ref 0.0807
_reflns_number_gt 1991
_reflns_number_total 2590
_reflns_threshold_expression I>2\s(I)
_cod_data_source_file bm1577.cif
_cod_data_source_block I
_cod_depositor_comments
;
The following automatic conversions were performed:

'_geom_torsion_publ_flag' value 'Y' changed to 'y' according to
/home/saulius/struct/CIF-dictionaries/cif_core.dic dictionary named
'cif_core.dic' version 2.4.1 from 2010-06-29 (4 times).

Automatic conversion script
Id: cif_fix_values 1715 2011-07-08 13:25:40Z adriana 

The following automatic conversions were performed:

'_exptl_crystal_density_meas' value 'not measured' was changed to '?'
- the value is perceived as not measured.

Automatic conversion script
Id: cif_fix_values 3008 2015-01-20 13:52:24Z robertas 
;
_cod_original_sg_symbol_H-M 'P 21/c'
_cod_database_code 2014108
_cod_database_fobs_code 2014108

loop_
_symmetry_equiv_pos_as_xyz
'x, y, z'
'-x, y+1/2, -z+1/2'
'-x, -y, -z'
'x, -y-1/2, z-1/2'

loop_
_atom_site_label
_atom_site_fract_x
_atom_site_fract_y
_atom_site_fract_z
_atom_site_U_iso_or_equiv
_atom_site_adp_type
_atom_site_calc_flag
_atom_site_refinement_flags
_atom_site_occupancy
_atom_site_disorder_assembly
_atom_site_disorder_group
_atom_site_type_symbol
N 0.56926(17) 0.23902(9) 0.15461(15) 0.0183(3) Uani d . 1 . . N
H1 0.485(3) 0.1934(14) 0.107(2) 0.041(6) Uiso d . 1 . . H
C2 0.7501(2) 0.21805(10) 0.20742(17) 0.0188(3) Uani d . 1 . . C
C3 0.8691(2) 0.28601(11) 0.27647(18) 0.0218(3) Uani d . 1 . . C
H3 0.9973 0.2728 0.3129 0.026 Uiso calc R 1 . . H
C4 0.7997(2) 0.37340(11) 0.29194(19) 0.0236(3) Uani d . 1 . . C
H4 0.8807 0.4206 0.3384 0.028 Uiso calc R 1 . . H
C5 0.6120(2) 0.39223(11) 0.23966(19) 0.0230(3) Uani d . 1 . . C
H5 0.5632 0.4517 0.2524 0.028 Uiso calc R 1 . . H
C6 0.4969(2) 0.32349(10) 0.16893(18) 0.0190(3) Uani d . 1 . . C
C7 0.8076(2) 0.12001(10) 0.19459(19) 0.0224(3) Uani d . 1 . . C
H7A 0.9341 0.1164 0.1635 0.027 Uiso calc R 1 . . H
H7B 0.7182 0.0878 0.1132 0.027 Uiso calc R 1 . . H
C8 0.2964(2) 0.33641(11) 0.09990(19) 0.0212(3) Uani d . 1 . . C
H8A 0.2397 0.3851 0.1583 0.025 Uiso calc R 1 . . H
H8B 0.2258 0.2789 0.1084 0.025 Uiso calc R 1 . . H
Cl1 0.80786(6) 0.06835(3) 0.38661(5) 0.03091(12) Uani d . 1 . . Cl
Cl2 0.28672(5) 0.36806(3) -0.10576(5) 0.02486(11) Uani d . 1 . . Cl
Cl3 0.27679(5) 0.10048(3) 0.00754(5) 0.02386(11) Uani d . 1 . . Cl

loop_
_atom_site_aniso_label
_atom_site_aniso_U_11
_atom_site_aniso_U_22
_atom_site_aniso_U_33
_atom_site_aniso_U_12
_atom_site_aniso_U_13
_atom_site_aniso_U_23
N 0.0191(6) 0.0179(6) 0.0177(6) -0.0012(5) 0.0015(5) 0.0001(5)
C2 0.0193(7) 0.0187(7) 0.0185(7) -0.0002(6) 0.0034(6) 0.0027(6)
C3 0.0195(7) 0.0242(8) 0.0206(7) -0.0032(6) 0.0000(6) 0.0020(6)
C4 0.0266(8) 0.0208(7) 0.0228(8) -0.0068(6) 0.0016(6) -0.0012(6)
C5 0.0288(8) 0.0174(7) 0.0227(8) 0.0003(6) 0.0041(6) -0.0004(6)
C6 0.0213(7) 0.0186(7) 0.0175(7) 0.0005(6) 0.0048(6) 0.0014(6)
C7 0.0246(8) 0.0209(8) 0.0208(8) 0.0019(6) 0.0009(6) 0.0005(6)
C8 0.0212(7) 0.0218(8) 0.0210(7) 0.0016(6) 0.0043(6) 0.0013(6)
Cl1 0.0371(2) 0.0250(2) 0.0298(2) -0.00067(17) 0.00245(17) 0.00843(17)
Cl2 0.02277(19) 0.0280(2) 0.0229(2) 0.00133(14) 0.00055(14) 0.00234(16)
Cl3 0.02468(19) 0.02143(19) 0.0244(2) -0.00253(14) 0.00027(14) -0.00251(15)

loop_
_atom_type_symbol
_atom_type_description
_atom_type_scat_dispersion_real
_atom_type_scat_dispersion_imag
_atom_type_scat_source
C C 0.0033 0.0016 'International Tables Vol C Tables 4.2.6.8 and 6.1.1.4'
H H 0.0000 0.0000 'International Tables Vol C Tables 4.2.6.8 and 6.1.1.4'
N N 0.0061 0.0033 'International Tables Vol C Tables 4.2.6.8 and 6.1.1.4'
Cl Cl 0.1484 0.1585 'International Tables Vol C Tables 4.2.6.8 and 6.1.1.4'

loop_
_geom_angle_atom_site_label_1
_geom_angle_atom_site_label_2
_geom_angle_atom_site_label_3
_geom_angle
_geom_angle_publ_flag
C2 N C6 122.99(13) y
C2 N H1 120.6(12) ?
C6 N H1 116.4(12) ?
N C2 C3 119.02(14) ?
N C2 C7 117.18(13) ?
C3 C2 C7 123.72(14) ?
C2 C3 C4 119.42(14) ?
C2 C3 H3 120.3 ?
C4 C3 H3 120.3 ?
C3 C4 C5 120.14(14) ?
C3 C4 H4 119.9 ?
C5 C4 H4 119.9 ?
C6 C5 C4 119.25(14) ?
C6 C5 H5 120.4 ?
C4 C5 H5 120.4 ?
N C6 C5 119.17(14) ?
N C6 C8 116.47(14) ?
C5 C6 C8 124.31(14) ?
C2 C7 Cl1 107.28(11) ?
C2 C7 H7A 110.3 ?
Cl1 C7 H7A 110.3 ?
C2 C7 H7B 110.3 ?
Cl1 C7 H7B 110.3 ?
H7A C7 H7B 108.5 ?
C6 C8 Cl2 107.92(10) ?
C6 C8 H8A 110.1 ?
Cl2 C8 H8A 110.1 ?
C6 C8 H8B 110.1 ?
Cl2 C8 H8B 110.1 ?
H8A C8 H8B 108.4 ?

loop_
_geom_bond_atom_site_label_1
_geom_bond_atom_site_label_2
_geom_bond_site_symmetry_2
_geom_bond_distance
_geom_bond_publ_flag
N C2 . 1.3493(19) ?
N C6 . 1.3524(19) ?
N H1 . 0.95(2) ?
C2 C3 . 1.384(2) ?
C2 C7 . 1.499(2) ?
C3 C4 . 1.385(2) ?
C3 H3 . 0.9500 ?
C4 C5 . 1.388(2) ?
C4 H4 . 0.9500 ?
C5 C6 . 1.381(2) ?
C5 H5 . 0.9500 ?
C6 C8 . 1.489(2) ?
C7 Cl1 . 1.7977(16) ?
C7 H7A . 0.9900 ?
C7 H7B . 0.9900 ?
C8 Cl2 . 1.7991(16) ?
C8 H8A . 0.9900 ?
C8 H8B . 0.9900 ?

loop_
_geom_hbond_atom_site_label_D
_geom_hbond_atom_site_label_H
_geom_hbond_atom_site_label_A
_geom_hbond_site_symmetry_A
_geom_hbond_distance_DH
_geom_hbond_distance_HA
_geom_hbond_distance_DA
_geom_hbond_angle_DHA
N H1 Cl3 . 0.95(2) 2.10(2) 3.0516(13) 174.4(17)
C7 H7A Cl3 1_655 0.99 2.99 3.9632(17) 169
C7 H7B Cl3 3_655 0.99 2.94 3.6572(16) 130
C8 H8A Cl3 4_566 0.99 2.95 3.6085(16) 125
C8 H8B Cl3 . 0.99 2.79 3.5322(17) 133
C3 H3 Cl2 4_666 0.95 2.94 3.7727(16) 147
C7 H7A Cl2 4_666 0.99 2.98 3.6178(16) 123
C8 H8A Cl1 2_655 0.99 2.72 3.4758(17) 134

loop_
_geom_torsion_atom_site_label_1
_geom_torsion_atom_site_label_2
_geom_torsion_atom_site_label_3
_geom_torsion_atom_site_label_4
_geom_torsion
_geom_torsion_publ_flag
C6 N C2 C3 -1.4(2) ?
C6 N C2 C7 175.56(14) ?
N C2 C3 C4 0.9(2) ?
C7 C2 C3 C4 -175.84(15) ?
C2 C3 C4 C5 0.5(2) ?
C3 C4 C5 C6 -1.5(2) ?
C2 N C6 C5 0.4(2) ?
C2 N C6 C8 178.06(13) ?
C4 C5 C6 N 1.1(2) ?
C4 C5 C6 C8 -176.38(15) ?
N C2 C7 Cl1 -98.77(14) y
C3 C2 C7 Cl1 78.07(17) y
N C6 C8 Cl2 -87.88(14) y
C5 C6 C8 Cl2 89.62(16) y

loop_
_cod_related_entry_id
_cod_related_entry_database
_cod_related_entry_code
1 ChemSpider 15276797
